data_2227687
loop_
_publ_author_name
'Ali, Mohamed Ashraf'
'Ismail, Rusli'
'Choon, Tan Soo'
'Rosli, Mohd Mustaqim'
'Fun, Hoong-Kun'

_publ_section_title
;
 (<i>E</i>)-2-[4-(Piperidin-1-yl)benzylidene]-2,3-dihydro-1<i>H</i>-inden-1-one
;
_journal_coeditor_code IS2615
_journal_issue 11
_journal_name_full 'Acta Crystallographica Section E'
_journal_page_first o2878
_journal_paper_doi 10.1107/S1600536810041723
_journal_volume 66
_journal_year 2010
_chemical_formula_iupac 'C21 H21 N O'
_chemical_formula_moiety 'C21 H21 N O'
_chemical_formula_sum 'C21 H21 N O'
_chemical_formula_weight 303.39
_chemical_name_common
;
(<i>E</i>)-2-[4-(Piperidin-1-yl)benzylidene]-2,3-dihydro-1<i>H</i>-inden-1-one
;
_chemical_name_systematic
;
(<i>E</i>)-2-[4-(Piperidin-1-yl)benzylidene]-2,3-dihydro-1<i>H</i>-inden-1-one
;
_space_group_IT_number 29
_symmetry_cell_setting orthorhombic
_symmetry_space_group_name_Hall 'P 2c -2ac'
_symmetry_space_group_name_H-M 'P c a 21'
_atom_sites_solution_hydrogens geom
_atom_sites_solution_primary direct
_atom_sites_solution_secondary difmap
_audit_creation_method SHELXL-97
_cell_angle_alpha 90.00
_cell_angle_beta 90.00
_cell_angle_gamma 90.00
_cell_formula_units_Z 4
_cell_length_a 31.587(5)
_cell_length_b 6.3168(10)
_cell_length_c 7.8396(12)
_cell_measurement_reflns_used 3558
_cell_measurement_temperature 100.0(10)
_cell_measurement_theta_max 31.49
_cell_measurement_theta_min 2.90
_cell_volume 1564.2(4)
_computing_cell_refinement 'SAINT (Bruker, 2009)'
_computing_data_collection 'APEX2 (Bruker, 2009)'
_computing_data_reduction 'SAINT (Bruker, 2009)'
_computing_molecular_graphics 'SHELXTL (Sheldrick, 2008)'
_computing_publication_material 'SHELXTL  (Sheldrick, 2008) and PLATON (Spek, 2009)'
_computing_structure_refinement 'SHELXTL (Sheldrick, 2008)'
_computing_structure_solution 'SHELXTL (Sheldrick, 2008)'
_diffrn_ambient_temperature 100.0(10)
_diffrn_measured_fraction_theta_full 0.997
_diffrn_measured_fraction_theta_max 0.997
_diffrn_measurement_device_type
;
Bruker SMART APEXII CCD area-detector diffractometer
;
_diffrn_measurement_method '\f and \w scans'
_diffrn_radiation_monochromator graphite
_diffrn_radiation_source 'fine-focus sealed tube'
_diffrn_radiation_type MoK\a
_diffrn_radiation_wavelength 0.71073
_diffrn_reflns_av_R_equivalents 0.0307
_diffrn_reflns_av_sigmaI/netI 0.0293
_diffrn_reflns_limit_h_max 46
_diffrn_reflns_limit_h_min -40
_diffrn_reflns_limit_k_max 9
_diffrn_reflns_limit_k_min -9
_diffrn_reflns_limit_l_max 11
_diffrn_reflns_limit_l_min -11
_diffrn_reflns_number 9828
_diffrn_reflns_theta_full 31.49
_diffrn_reflns_theta_max 31.49
_diffrn_reflns_theta_min 2.90
_diffrn_standards_number 0
_exptl_absorpt_coefficient_mu 0.078
_exptl_absorpt_correction_T_max 0.9933
_exptl_absorpt_correction_T_min 0.9630
_exptl_absorpt_correction_type multi-scan
_exptl_absorpt_process_details '(SADABS; Bruker, 2009)'
_exptl_crystal_colour yellow
_exptl_crystal_density_diffrn 1.288
_exptl_crystal_density_method 'not measured'
_exptl_crystal_description plate
_exptl_crystal_F_000 648
_exptl_crystal_size_max 0.48
_exptl_crystal_size_mid 0.44
_exptl_crystal_size_min 0.09
_refine_diff_density_max 0.328
_refine_diff_density_min -0.194
_refine_ls_extinction_method none
_refine_ls_goodness_of_fit_ref 1.052
_refine_ls_hydrogen_treatment constr
_refine_ls_matrix_type full
_refine_ls_number_parameters 208
_refine_ls_number_reflns 2764
_refine_ls_number_restraints 1
_refine_ls_restrained_S_all 1.052
_refine_ls_R_factor_all 0.0420
_refine_ls_R_factor_gt 0.0382
_refine_ls_shift/su_max 0.000
_refine_ls_shift/su_mean 0.000
_refine_ls_structure_factor_coef Fsqd
_refine_ls_weighting_details 'calc w=1/[\s^2^(Fo^2^)+(0.0661P)^2^+0.0999P] where P=(Fo^2^+2Fc^2^)/3'
_refine_ls_weighting_scheme calc
_refine_ls_wR_factor_gt 0.0999
_refine_ls_wR_factor_ref 0.1026
_reflns_number_gt 2563
_reflns_number_total 2764
_reflns_threshold_expression I>2\s(I)
_cod_data_source_file is2615.cif
_cod_data_source_block I
_cod_database_code 2227687
_cod_database_fobs_code 2227687

loop_
_symmetry_equiv_pos_as_xyz
'x, y, z'
'-x, -y, z+1/2'
'x+1/2, -y, z'
'-x+1/2, y, z+1/2'

loop_
_atom_site_type_symbol
_atom_site_label
_atom_site_fract_x
_atom_site_fract_y
_atom_site_fract_z
_atom_site_U_iso_or_equiv
_atom_site_adp_type
_atom_site_calc_flag
_atom_site_refinement_flags
_atom_site_occupancy
_atom_site_disorder_assembly
_atom_site_disorder_group
O O1 -0.17945(3) 1.37433(17) 0.61883(16) 0.0241(2) Uani d . 1 . .
N N1 0.04981(4) 0.63258(19) 0.61569(17) 0.0179(2) Uani d . 1 . .
C C1 -0.18171(4) 1.1957(2) 0.55722(18) 0.0184(3) Uani d . 1 . .
C C2 -0.22001(4) 1.0902(2) 0.48828(18) 0.0179(3) Uani d . 1 . .
C C3 -0.26187(5) 1.1607(3) 0.4895(2) 0.0218(3) Uani d . 1 . .
H H3A -0.2689 1.2932 0.5326 0.026 Uiso calc R 1 . .
C C4 -0.29267(5) 1.0262(3) 0.4242(2) 0.0241(3) Uani d . 1 . .
H H4A -0.3209 1.0680 0.4255 0.029 Uiso calc R 1 . .
C C5 -0.28173(5) 0.8288(3) 0.3566(2) 0.0231(3) Uani d . 1 . .
H H5A -0.3028 0.7425 0.3112 0.028 Uiso calc R 1 . .
C C6 -0.23996(4) 0.7590(3) 0.3560(2) 0.0217(3) Uani d . 1 . .
H H6A -0.2329 0.6274 0.3112 0.026 Uiso calc R 1 . .
C C7 -0.20910(4) 0.8912(2) 0.42409(19) 0.0184(3) Uani d . 1 . .
C C8 -0.16237(5) 0.8473(2) 0.4457(2) 0.0200(3) Uani d . 1 . .
H H8A -0.1578 0.7202 0.5126 0.024 Uiso calc R 1 . .
H H8B -0.1486 0.8312 0.3360 0.024 Uiso calc R 1 . .
C C9 -0.14622(4) 1.0408(2) 0.53840(18) 0.0176(3) Uani d . 1 . .
C C10 -0.10770(4) 1.0829(2) 0.60425(19) 0.0186(3) Uani d . 1 . .
H H10A -0.1055 1.2137 0.6579 0.022 Uiso calc R 1 . .
C C11 -0.06892(4) 0.9572(2) 0.60519(18) 0.0175(3) Uani d . 1 . .
C C12 -0.06350(5) 0.7587(2) 0.52658(19) 0.0196(3) Uani d . 1 . .
H H12A -0.0865 0.6964 0.4721 0.023 Uiso calc R 1 . .
C C13 -0.02498(5) 0.6529(2) 0.52761(19) 0.0191(3) Uani d . 1 . .
H H13A -0.0227 0.5234 0.4719 0.023 Uiso calc R 1 . .
C C14 0.01083(4) 0.7381(2) 0.61163(17) 0.0169(2) Uani d . 1 . .
C C15 0.00507(5) 0.9344(2) 0.6943(2) 0.0228(3) Uani d . 1 . .
H H15A 0.0276 0.9948 0.7534 0.027 Uiso calc R 1 . .
C C16 -0.03344(4) 1.0388(3) 0.6890(2) 0.0224(3) Uani d . 1 . .
H H16A -0.0358 1.1690 0.7435 0.027 Uiso calc R 1 . .
C C17 0.05603(5) 0.4579(2) 0.4944(2) 0.0214(3) Uani d . 1 . .
H H17A 0.0575 0.5149 0.3797 0.026 Uiso calc R 1 . .
H H17B 0.0318 0.3635 0.5000 0.026 Uiso calc R 1 . .
C C18 0.09625(5) 0.3320(2) 0.5307(2) 0.0219(3) Uani d . 1 . .
H H18A 0.0927 0.2543 0.6364 0.026 Uiso calc R 1 . .
H H18B 0.1006 0.2299 0.4399 0.026 Uiso calc R 1 . .
C C19 0.13536(5) 0.4725(2) 0.5447(2) 0.0226(3) Uani d . 1 . .
H H19A 0.1598 0.3880 0.5759 0.027 Uiso calc R 1 . .
H H19B 0.1411 0.5397 0.4358 0.027 Uiso calc R 1 . .
C C20 0.12720(5) 0.6394(2) 0.6797(2) 0.0198(3) Uani d . 1 . .
H H20A 0.1514 0.7338 0.6864 0.024 Uiso calc R 1 . .
H H20B 0.1239 0.5714 0.7899 0.024 Uiso calc R 1 . .
C C21 0.08766(5) 0.7671(2) 0.6395(2) 0.0203(3) Uani d . 1 . .
H H21A 0.0824 0.8659 0.7318 0.024 Uiso calc R 1 . .
H H21B 0.0925 0.8487 0.5365 0.024 Uiso calc R 1 . .

loop_
_atom_site_aniso_label
_atom_site_aniso_U_11
_atom_site_aniso_U_22
_atom_site_aniso_U_33
_atom_site_aniso_U_12
_atom_site_aniso_U_13
_atom_site_aniso_U_23
O1 0.0280(5) 0.0152(5) 0.0289(5) 0.0000(4) 0.0002(5) -0.0022(4)
N1 0.0192(5) 0.0134(5) 0.0211(5) -0.0015(4) -0.0024(4) -0.0024(5)
C1 0.0204(6) 0.0165(6) 0.0182(6) -0.0006(5) 0.0019(5) 0.0018(5)
C2 0.0190(6) 0.0168(6) 0.0179(5) -0.0003(5) 0.0008(5) 0.0010(5)
C3 0.0215(7) 0.0227(7) 0.0213(6) 0.0037(5) 0.0003(5) 0.0011(6)
C4 0.0196(6) 0.0317(8) 0.0210(6) 0.0000(6) -0.0004(5) 0.0035(7)
C5 0.0218(7) 0.0283(8) 0.0190(6) -0.0054(6) -0.0012(5) 0.0015(6)
C6 0.0234(7) 0.0204(7) 0.0212(6) -0.0042(5) 0.0000(5) -0.0010(6)
C7 0.0188(6) 0.0189(6) 0.0174(6) -0.0017(5) 0.0009(5) 0.0004(5)
C8 0.0195(6) 0.0171(6) 0.0232(6) 0.0008(5) 0.0014(5) -0.0032(5)
C9 0.0199(6) 0.0148(6) 0.0182(6) -0.0001(5) 0.0024(5) 0.0001(5)
C10 0.0215(6) 0.0165(6) 0.0178(6) -0.0010(5) 0.0018(5) -0.0015(6)
C11 0.0193(6) 0.0169(6) 0.0163(5) -0.0014(5) 0.0010(5) -0.0001(5)
C12 0.0200(6) 0.0178(6) 0.0209(6) -0.0036(5) -0.0023(5) -0.0025(5)
C13 0.0226(6) 0.0139(6) 0.0209(6) -0.0019(5) -0.0024(5) -0.0024(5)
C14 0.0197(6) 0.0150(6) 0.0160(6) -0.0012(5) -0.0009(5) 0.0004(5)
C15 0.0203(6) 0.0199(6) 0.0283(7) -0.0004(6) -0.0039(6) -0.0079(6)
C16 0.0210(6) 0.0213(7) 0.0249(6) 0.0003(6) -0.0001(6) -0.0084(6)
C17 0.0271(7) 0.0149(6) 0.0222(6) 0.0024(5) -0.0059(5) -0.0035(5)
C18 0.0279(7) 0.0149(6) 0.0230(6) 0.0037(5) -0.0028(6) -0.0016(6)
C19 0.0252(7) 0.0197(7) 0.0229(6) 0.0033(6) 0.0022(5) -0.0006(6)
C20 0.0199(6) 0.0173(6) 0.0222(6) -0.0005(5) -0.0003(5) -0.0008(5)
C21 0.0197(6) 0.0147(6) 0.0265(7) -0.0023(5) -0.0025(5) -0.0017(5)

loop_
_atom_type_symbol
_atom_type_description
_atom_type_scat_dispersion_real
_atom_type_scat_dispersion_imag
_atom_type_scat_source
C C 0.0033 0.0000 'International Tables Vol C Tables 4.2.6.8 and 6.1.1.4'
H H 0.0000 0.0000 'International Tables Vol C Tables 4.2.6.8 and 6.1.1.4'
N N 0.0061 0.0000 'International Tables Vol C Tables 4.2.6.8 and 6.1.1.4'
O O 0.0106 0.0000 'International Tables Vol C Tables 4.2.6.8 and 6.1.1.4'

loop_
_geom_angle_atom_site_label_1
_geom_angle_atom_site_label_2
_geom_angle_atom_site_label_3
_geom_angle_site_symmetry_1
_geom_angle_site_symmetry_3
_geom_angle
_geom_angle_publ_flag
C14 N1 C17 . . 117.39(12) ?
C14 N1 C21 . . 116.13(11) ?
C17 N1 C21 . . 113.90(12) ?
O1 C1 C2 . . 127.06(13) ?
O1 C1 C9 . . 126.56(13) ?
C2 C1 C9 . . 106.38(12) ?
C3 C2 C7 . . 121.54(14) ?
C3 C2 C1 . . 128.86(14) ?
C7 C2 C1 . . 109.53(12) ?
C4 C3 C2 . . 117.79(14) ?
C4 C3 H3A . . 121.1 ?
C2 C3 H3A . . 121.1 ?
C3 C4 C5 . . 120.79(14) ?
C3 C4 H4A . . 119.6 ?
C5 C4 H4A . . 119.6 ?
C6 C5 C4 . . 121.20(14) ?
C6 C5 H5A . . 119.4 ?
C4 C5 H5A . . 119.4 ?
C7 C6 C5 . . 118.27(14) ?
C7 C6 H6A . . 120.9 ?
C5 C6 H6A . . 120.9 ?
C6 C7 C2 . . 120.39(14) ?
C6 C7 C8 . . 128.13(14) ?
C2 C7 C8 . . 111.45(13) ?
C9 C8 C7 . . 103.59(12) ?
C9 C8 H8A . . 111.0 ?
C7 C8 H8A . . 111.0 ?
C9 C8 H8B . . 111.0 ?
C7 C8 H8B . . 111.0 ?
H8A C8 H8B . . 109.0 ?
C10 C9 C1 . . 120.65(13) ?
C10 C9 C8 . . 130.43(13) ?
C1 C9 C8 . . 108.88(12) ?
C9 C10 C11 . . 130.66(13) ?
C9 C10 H10A . . 114.7 ?
C11 C10 H10A . . 114.7 ?
C16 C11 C12 . . 115.92(13) ?
C16 C11 C10 . . 118.30(13) ?
C12 C11 C10 . . 125.77(13) ?
C13 C12 C11 . . 122.20(13) ?
C13 C12 H12A . . 118.9 ?
C11 C12 H12A . . 118.9 ?
C12 C13 C14 . . 121.35(13) ?
C12 C13 H13A . . 119.3 ?
C14 C13 H13A . . 119.3 ?
N1 C14 C15 . . 121.40(12) ?
N1 C14 C13 . . 122.18(12) ?
C15 C14 C13 . . 116.41(12) ?
C16 C15 C14 . . 121.22(13) ?
C16 C15 H15A . . 119.4 ?
C14 C15 H15A . . 119.4 ?
C15 C16 C11 . . 122.87(14) ?
C15 C16 H16A . . 118.6 ?
C11 C16 H16A . . 118.6 ?
N1 C17 C18 . . 112.47(12) ?
N1 C17 H17A . . 109.1 ?
C18 C17 H17A . . 109.1 ?
N1 C17 H17B . . 109.1 ?
C18 C17 H17B . . 109.1 ?
H17A C17 H17B . . 107.8 ?
C19 C18 C17 . . 112.63(12) ?
C19 C18 H18A . . 109.1 ?
C17 C18 H18A . . 109.1 ?
C19 C18 H18B . . 109.1 ?
C17 C18 H18B . . 109.1 ?
H18A C18 H18B . . 107.8 ?
C20 C19 C18 . . 108.49(12) ?
C20 C19 H19A . . 110.0 ?
C18 C19 H19A . . 110.0 ?
C20 C19 H19B . . 110.0 ?
C18 C19 H19B . . 110.0 ?
H19A C19 H19B . . 108.4 ?
C19 C20 C21 . . 111.33(12) ?
C19 C20 H20A . . 109.4 ?
C21 C20 H20A . . 109.4 ?
C19 C20 H20B . . 109.4 ?
C21 C20 H20B . . 109.4 ?
H20A C20 H20B . . 108.0 ?
N1 C21 C20 . . 112.69(11) ?
N1 C21 H21A . . 109.1 ?
C20 C21 H21A . . 109.1 ?
N1 C21 H21B . . 109.1 ?
C20 C21 H21B . . 109.1 ?
H21A C21 H21B . . 107.8 ?

loop_
_geom_bond_atom_site_label_1
_geom_bond_atom_site_label_2
_geom_bond_site_symmetry_2
_geom_bond_distance
_geom_bond_publ_flag
O1 C1 . 1.2297(18) ?
N1 C14 . 1.4004(17) ?
N1 C17 . 1.4697(19) ?
N1 C21 . 1.4785(17) ?
C1 C2 . 1.483(2) ?
C1 C9 . 1.4951(19) ?
C2 C3 . 1.395(2) ?
C2 C7 . 1.397(2) ?
C3 C4 . 1.389(2) ?
C3 H3A . 0.9300 ?
C4 C5 . 1.399(2) ?
C4 H4A . 0.9300 ?
C5 C6 . 1.391(2) ?
C5 H5A . 0.9300 ?
C6 C7 . 1.390(2) ?
C6 H6A . 0.9300 ?
C7 C8 . 1.512(2) ?
C8 C9 . 1.511(2) ?
C8 H8A . 0.9700 ?
C8 H8B . 0.9700 ?
C9 C10 . 1.3482(19) ?
C10 C11 . 1.4601(19) ?
C10 H10A . 0.9300 ?
C11 C16 . 1.3977(19) ?
C11 C12 . 1.407(2) ?
C12 C13 . 1.388(2) ?
C12 H12A . 0.9300 ?
C13 C14 . 1.4151(18) ?
C13 H13A . 0.9300 ?
C14 C15 . 1.411(2) ?
C15 C16 . 1.384(2) ?
C15 H15A . 0.9300 ?
C16 H16A . 0.9300 ?
C17 C18 . 1.525(2) ?
C17 H17A . 0.9700 ?
C17 H17B . 0.9700 ?
C18 C19 . 1.525(2) ?
C18 H18A . 0.9700 ?
C18 H18B . 0.9700 ?
C19 C20 . 1.516(2) ?
C19 H19A . 0.9700 ?
C19 H19B . 0.9700 ?
C20 C21 . 1.520(2) ?
C20 H20A . 0.9700 ?
C20 H20B . 0.9700 ?
C21 H21A . 0.9700 ?
C21 H21B . 0.9700 ?

loop_
_geom_hbond_atom_site_label_D
_geom_hbond_atom_site_label_H
_geom_hbond_atom_site_label_A
_geom_hbond_site_symmetry_A
_geom_hbond_distance_DH
_geom_hbond_distance_HA
_geom_hbond_distance_DA
_geom_hbond_angle_DHA
_geom_hbond_publ_flag
C8 H8A O1 1_545 0.97 2.44 3.3256(18) 152 yes

loop_
_geom_torsion_atom_site_label_1
_geom_torsion_atom_site_label_2
_geom_torsion_atom_site_label_3
_geom_torsion_atom_site_label_4
_geom_torsion_site_symmetry_1
_geom_torsion_site_symmetry_2
_geom_torsion_site_symmetry_3
_geom_torsion_site_symmetry_4
_geom_torsion
_geom_torsion_publ_flag
O1 C1 C2 C3 . . . . -5.5(3) ?
C9 C1 C2 C3 . . . . 174.07(14) ?
O1 C1 C2 C7 . . . . 177.72(15) ?
C9 C1 C2 C7 . . . . -2.73(16) ?
C7 C2 C3 C4 . . . . -0.1(2) ?
C1 C2 C3 C4 . . . . -176.58(15) ?
C2 C3 C4 C5 . . . . -1.2(2) ?
C3 C4 C5 C6 . . . . 1.4(2) ?
C4 C5 C6 C7 . . . . -0.2(2) ?
C5 C6 C7 C2 . . . . -1.1(2) ?
C5 C6 C7 C8 . . . . 176.75(15) ?
C3 C2 C7 C6 . . . . 1.3(2) ?
C1 C2 C7 C6 . . . . 178.40(13) ?
C3 C2 C7 C8 . . . . -176.88(14) ?
C1 C2 C7 C8 . . . . 0.19(17) ?
C6 C7 C8 C9 . . . . -175.67(15) ?
C2 C7 C8 C9 . . . . 2.37(16) ?
O1 C1 C9 C10 . . . . 5.7(2) ?
C2 C1 C9 C10 . . . . -173.86(13) ?
O1 C1 C9 C8 . . . . -176.22(15) ?
C2 C1 C9 C8 . . . . 4.22(15) ?
C7 C8 C9 C10 . . . . 173.83(15) ?
C7 C8 C9 C1 . . . . -4.00(15) ?
C1 C9 C10 C11 . . . . 178.71(14) ?
C8 C9 C10 C11 . . . . 1.1(3) ?
C9 C10 C11 C16 . . . . -177.96(16) ?
C9 C10 C11 C12 . . . . 2.9(3) ?
C16 C11 C12 C13 . . . . -1.8(2) ?
C10 C11 C12 C13 . . . . 177.35(14) ?
C11 C12 C13 C14 . . . . 1.4(2) ?
C17 N1 C14 C15 . . . . -165.73(14) ?
C21 N1 C14 C15 . . . . -26.1(2) ?
C17 N1 C14 C13 . . . . 15.4(2) ?
C21 N1 C14 C13 . . . . 155.05(13) ?
C12 C13 C14 N1 . . . . 179.27(13) ?
C12 C13 C14 C15 . . . . 0.3(2) ?
N1 C14 C15 C16 . . . . 179.56(14) ?
C13 C14 C15 C16 . . . . -1.5(2) ?
C14 C15 C16 C11 . . . . 1.0(3) ?
C12 C11 C16 C15 . . . . 0.6(2) ?
C10 C11 C16 C15 . . . . -178.60(15) ?
C14 N1 C17 C18 . . . . -170.28(13) ?
C21 N1 C17 C18 . . . . 49.17(17) ?
N1 C17 C18 C19 . . . . -52.23(18) ?
C17 C18 C19 C20 . . . . 55.49(17) ?
C18 C19 C20 C21 . . . . -56.53(16) ?
C14 N1 C21 C20 . . . . 167.89(13) ?
C17 N1 C21 C20 . . . . -51.05(17) ?
C19 C20 C21 N1 . . . . 55.19(17) ?

loop_
_cod_related_entry_id
_cod_related_entry_database
_cod_related_entry_code
1 ChemSpider 30656265
